data_4514874
loop_
_publ_author_name
'Yang, Junfeng'
'Sun, Qiao'
'Yoshikai, Naohiko'

_publ_section_title
;
 Cobalt-Catalyzed Regio- and Diastereoselective Formal [3 + 2]
 Cycloaddition between Cyclopropanols and Allenes
;
_journal_issue 3
_journal_name_full 'ACS Catalysis'
_journal_page_first 1973
_journal_paper_doi 10.1021/acscatal.8b05114
_journal_volume 9
_journal_year 2019
_chemical_formula_sum 'C19 H26 O'
_chemical_formula_weight 270.40
_space_group_crystal_system tetragonal
_space_group_IT_number 120
_space_group_name_Hall 'I -4 -2c'
_space_group_name_H-M_alt 'I -4 c 2'
_symmetry_space_group_name_Hall 'I -4 -2c'
_symmetry_space_group_name_H-M 'I -4 c 2'
_atom_sites_solution_hydrogens mixed
_atom_sites_solution_primary dual
_cell_angle_alpha 90
_cell_angle_beta 90
_cell_angle_gamma 90
_cell_formula_units_Z 16
_cell_length_a 15.4852(8)
_cell_length_b 15.4852(8)
_cell_length_c 26.1457(16)
_cell_measurement_reflns_used 2528
_cell_measurement_temperature 100.(2)
_cell_measurement_theta_max 22.3255
_cell_measurement_theta_min 2.4263
_cell_volume 6269.5(6)
_computing_cell_refinement 'SAINT V8.38A (Bruker AXS Inc., 2017)'
_computing_data_collection 'APEX3 (Bruker AXS Inc., 2018)'
_computing_data_reduction 'SAINT V8.38A (Bruker AXS Inc., 2017)'
_computing_molecular_graphics 'XP (Bruker AXS Inc., 2018)'
_computing_publication_material 'APEX3 (Bruker AXS Inc., 2018)'
_computing_structure_refinement 'SHELXL-2017/1 (Sheldrick, 2017)'
_computing_structure_solution 'XT, VERSION 2014/5'
_diffrn_ambient_temperature 100.(2)
_diffrn_detector_area_resol_mean 7.4074
_diffrn_measured_fraction_theta_full 0.998
_diffrn_measured_fraction_theta_max 0.998
_diffrn_measurement_device_type 'Photon II CPADs detector'
_diffrn_measurement_method 'phi and omega scans'
_diffrn_radiation_monochromator 'Multilayer Mirror'
_diffrn_radiation_type MoK\a
_diffrn_radiation_wavelength 0.71073
_diffrn_reflns_av_R_equivalents 0.0956
_diffrn_reflns_av_unetI/netI 0.0509
_diffrn_reflns_limit_h_max 17
_diffrn_reflns_limit_h_min -19
_diffrn_reflns_limit_k_max 19
_diffrn_reflns_limit_k_min -18
_diffrn_reflns_limit_l_max 32
_diffrn_reflns_limit_l_min -32
_diffrn_reflns_number 23364
_diffrn_reflns_theta_full 26.41
_diffrn_reflns_theta_max 26.41
_diffrn_reflns_theta_min 2.43
_diffrn_source 'Incoatec microfocus source'
_diffrn_source_type 'Bruker D8 Quest'
_exptl_absorpt_coefficient_mu 0.068
_exptl_absorpt_correction_T_max 1.00
_exptl_absorpt_correction_T_min 0.88
_exptl_absorpt_correction_type multi-scan
_exptl_absorpt_process_details
;
SADABS-2016/2 - Bruker AXS area detector scaling and absorption correction
;
_exptl_crystal_colour colourless
_exptl_crystal_density_diffrn 1.146
_exptl_crystal_density_method 'not measured'
_exptl_crystal_description plate
_exptl_crystal_F_000 2368
_exptl_crystal_size_max 0.200
_exptl_crystal_size_mid 0.100
_exptl_crystal_size_min 0.040
_refine_diff_density_max 0.141
_refine_diff_density_min -0.158
_refine_ls_abs_structure_details
;

Flack x determined using 940 quotients [(I+)-(I-)]/[(I+)+(I-)]
(Parsons, Flack and Wagner, Acta Cryst. B69 (2013) 249-259).
;
_refine_ls_abs_structure_Flack 1.1(10)
_refine_ls_extinction_method none
_refine_ls_goodness_of_fit_ref 1.065
_refine_ls_hydrogen_treatment mixed
_refine_ls_matrix_type full
_refine_ls_number_parameters 190
_refine_ls_number_reflns 3233
_refine_ls_number_restraints 2
_refine_ls_restrained_S_all 1.066
_refine_ls_R_factor_all 0.0701
_refine_ls_R_factor_gt 0.0466
_refine_ls_shift/su_max 0.001
_refine_ls_shift/su_mean 0.000
_refine_ls_structure_factor_coef Fsqd
_refine_ls_weighting_details 'w=1/[\s^2^(Fo^2^)+(0.0435P)^2^+2.4296P] where P=(Fo^2^+2Fc^2^)/3'
_refine_ls_weighting_scheme calc
_refine_ls_wR_factor_gt 0.0968
_refine_ls_wR_factor_ref 0.1096
_reflns_number_gt 2568
_reflns_number_total 3233
_reflns_threshold_expression 'I > 2\s(I)'
_cod_data_source_file cs8b05114_si_002.cif
_cod_data_source_block yoshi81m
_cod_depositor_comments
;
The following automatic conversions were performed:

'_exptl_absorpt_correction_type' value 'Multi-Scan' changed to
'multi-scan' according to
/home/data/users/saulius/crontab/automatic-downloads/current/ACS/lib/dictionaries/cif_core.dic
dictionary named 'cif_core.dic' version 2.4.2 from 2011-04-26.

Automatic conversion script
Id: cif_fix_values 4973 2017-02-22 13:04:09Z antanas 
;
_cod_original_cell_volume 6269.5(8)
_cod_database_code 4514874

loop_
_space_group_symop_operation_xyz
'x, y, z'
'-x, -y, z'
'y, -x, -z'
'-y, x, -z'
'x, -y, z+1/2'
'-x, y, z+1/2'
'y, x, -z+1/2'
'-y, -x, -z+1/2'
'x+1/2, y+1/2, z+1/2'
'-x+1/2, -y+1/2, z+1/2'
'y+1/2, -x+1/2, -z+1/2'
'-y+1/2, x+1/2, -z+1/2'
'x+1/2, -y+1/2, z+1'
'-x+1/2, y+1/2, z+1'
'y+1/2, x+1/2, -z+1'
'-y+1/2, -x+1/2, -z+1'

loop_
_atom_site_type_symbol
_atom_site_label
_atom_site_fract_x
_atom_site_fract_y
_atom_site_fract_z
_atom_site_U_iso_or_equiv
_atom_site_adp_type
_atom_site_calc_flag
_atom_site_refinement_flags_adp
_atom_site_refinement_flags_occupancy
_atom_site_refinement_flags_posn
_atom_site_occupancy
_atom_site_disorder_assembly
_atom_site_disorder_group
O O1 0.56422(17) 0.44336(16) 0.69913(9) 0.0380(6) Uani d . . D 1 . .
H H1O 0.569(4) 0.430(4) 0.7284(11) 0.013(15) Uiso d . P D 0.5 A 1
H H2O 0.511(2) 0.446(6) 0.694(4) 0.10(4) Uiso d . P D 0.5 B 2
C C1 0.7197(2) 0.5712(2) 0.71403(12) 0.0348(8) Uani d . . . 1 . .
H H1 0.661773 0.573077 0.725873 0.042 Uiso calc U . R 1 . .
C C2 0.7841(2) 0.6095(2) 0.74273(13) 0.0366(8) Uani d . . . 1 . .
H H2 0.770068 0.637113 0.774079 0.044 Uiso calc U . R 1 . .
C C3 0.8685(2) 0.6078(2) 0.72623(12) 0.0359(8) Uani d . . . 1 . .
H H3 0.912618 0.634281 0.746039 0.043 Uiso calc U . R 1 . .
C C4 0.8885(2) 0.5675(2) 0.68072(13) 0.0346(8) Uani d . . . 1 . .
H H4 0.946538 0.566576 0.668925 0.041 Uiso calc U . R 1 . .
C C5 0.8237(2) 0.5282(2) 0.65203(12) 0.0312(7) Uani d . . . 1 . .
H H5 0.838263 0.499913 0.620973 0.037 Uiso calc U . R 1 . .
C C6 0.7384(2) 0.5297(2) 0.66796(11) 0.0272(7) Uani d . . . 1 . .
C C7 0.66776(19) 0.4883(2) 0.63584(11) 0.0268(7) Uani d . . . 1 . .
H H7A 0.693942 0.468296 0.603399 0.032 Uiso calc U . R 1 . .
H H7B 0.624991 0.533486 0.627101 0.032 Uiso calc U . R 1 . .
C C8 0.61924(19) 0.41206(19) 0.65990(10) 0.0233(6) Uani d . . . 1 . .
C C9 0.6791(2) 0.34238(19) 0.68070(11) 0.0284(7) Uani d . . . 1 . .
H H9A 0.728337 0.36823 0.69942 0.034 Uiso calc U . R 1 . .
H H9B 0.647762 0.302746 0.703872 0.034 Uiso calc U . R 1 . .
C C10 0.7099(2) 0.2953(2) 0.63293(13) 0.0341(8) Uani d . . . 1 . .
H H10A 0.716067 0.232701 0.6397 0.041 Uiso calc U . R 1 . .
H H10B 0.766275 0.318327 0.621427 0.041 Uiso calc U . R 1 . .
C C11 0.6404(2) 0.3115(2) 0.59266(12) 0.0287(7) Uani d . . . 1 . .
C C12 0.56973(19) 0.3643(2) 0.61674(11) 0.0241(6) Uani d . . . 1 . .
H H12 0.547398 0.407269 0.591407 0.029 Uiso calc U . R 1 . .
C C13 0.4946(2) 0.3079(2) 0.63632(11) 0.0270(7) Uani d . . . 1 . .
H H13A 0.518803 0.253201 0.649704 0.032 Uiso calc U . R 1 . .
H H13B 0.466531 0.338128 0.665243 0.032 Uiso calc U . R 1 . .
C C14 0.4252(2) 0.2861(2) 0.59620(12) 0.0323(7) Uani d . . . 1 . .
H H14A 0.368033 0.300136 0.610983 0.039 Uiso calc U . R 1 . .
H H14B 0.433878 0.324486 0.566366 0.039 Uiso calc U . R 1 . .
C C15 0.4223(2) 0.1927(2) 0.57684(13) 0.0343(8) Uani d . . . 1 . .
H H15A 0.411469 0.154805 0.606641 0.041 Uiso calc U . R 1 . .
H H15B 0.371895 0.187255 0.553798 0.041 Uiso calc U . R 1 . .
C C16 0.5003(2) 0.1578(2) 0.54883(12) 0.0372(8) Uani d . . . 1 . .
H H16A 0.489627 0.096208 0.540959 0.045 Uiso calc U . R 1 . .
H H16B 0.550416 0.160304 0.572323 0.045 Uiso calc U . R 1 . .
C C17 0.5252(3) 0.2033(2) 0.49934(12) 0.0437(10) Uani d . . . 1 . .
H H17A 0.471791 0.21517 0.479752 0.052 Uiso calc U . R 1 . .
H H17B 0.560788 0.163223 0.478692 0.052 Uiso calc U . R 1 . .
C C18 0.5753(3) 0.2888(3) 0.50551(12) 0.0454(10) Uani d . . . 1 . .
H H18A 0.601624 0.304769 0.472324 0.054 Uiso calc U . R 1 . .
H H18B 0.534607 0.335209 0.515336 0.054 Uiso calc U . R 1 . .
C C19 0.6449(2) 0.2817(2) 0.54531(12) 0.0391(9) Uani d . . . 1 . .
H H19 0.696796 0.253325 0.535622 0.047 Uiso calc U . R 1 . .

loop_
_atom_site_aniso_label
_atom_site_aniso_U_11
_atom_site_aniso_U_22
_atom_site_aniso_U_33
_atom_site_aniso_U_12
_atom_site_aniso_U_13
_atom_site_aniso_U_23
O1 0.0368(16) 0.0475(15) 0.0297(13) -0.0039(12) 0.0134(12) -0.0170(12)
C1 0.0329(19) 0.0362(19) 0.0352(17) -0.0048(15) 0.0052(15) -0.0103(15)
C2 0.046(2) 0.0343(19) 0.0291(17) -0.0082(16) -0.0002(16) -0.0078(15)
C3 0.039(2) 0.0291(19) 0.0393(18) -0.0036(15) -0.0122(15) 0.0016(15)
C4 0.0277(18) 0.0305(18) 0.0455(19) 0.0007(15) 0.0004(15) 0.0012(15)
C5 0.0343(19) 0.0283(18) 0.0311(16) 0.0016(13) 0.0034(14) -0.0015(14)
C6 0.0316(18) 0.0227(16) 0.0273(14) 0.0010(13) -0.0018(14) -0.0010(12)
C7 0.0288(17) 0.0270(17) 0.0246(14) 0.0030(13) -0.0003(13) -0.0007(13)
C8 0.0235(15) 0.0273(16) 0.0190(13) 0.0032(13) 0.0023(12) -0.0047(12)
C9 0.0308(18) 0.0270(17) 0.0275(16) 0.0008(14) -0.0055(13) 0.0008(13)
C10 0.0260(17) 0.0299(18) 0.0465(19) 0.0043(14) 0.0011(15) -0.0089(15)
C11 0.0269(17) 0.0291(17) 0.0303(16) -0.0060(13) 0.0082(14) -0.0051(14)
C12 0.0269(16) 0.0257(16) 0.0196(13) -0.0007(13) -0.0009(12) 0.0000(12)
C13 0.0234(15) 0.0302(16) 0.0276(14) -0.0003(14) 0.0050(13) 0.0008(13)
C14 0.0254(17) 0.0335(18) 0.0380(17) -0.0024(14) 0.0017(14) 0.0045(15)
C15 0.0332(19) 0.034(2) 0.0359(18) -0.0086(15) 0.0004(15) -0.0013(14)
C16 0.042(2) 0.0340(19) 0.0359(17) -0.0077(17) 0.0016(16) -0.0078(15)
C17 0.057(3) 0.048(2) 0.0262(15) -0.0131(18) -0.0004(17) -0.0096(16)
C18 0.060(3) 0.054(2) 0.0218(16) -0.0209(19) 0.0072(17) -0.0008(16)
C19 0.040(2) 0.045(2) 0.0327(18) -0.0125(17) 0.0150(16) -0.0119(16)

loop_
_atom_type_symbol
_atom_type_description
_atom_type_scat_dispersion_real
_atom_type_scat_dispersion_imag
_atom_type_scat_source
C C 0.0033 0.0016 'International Tables Vol C Tables 4.2.6.8 and 6.1.1.4'
H H 0.0000 0.0000 'International Tables Vol C Tables 4.2.6.8 and 6.1.1.4'
O O 0.0106 0.0060 'International Tables Vol C Tables 4.2.6.8 and 6.1.1.4'

loop_
_geom_angle_atom_site_label_1
_geom_angle_atom_site_label_2
_geom_angle_atom_site_label_3
_geom_angle
C8 O1 H1O 124.(4)
C8 O1 H2O 119.(7)
C2 C1 C6 121.1(3)
C2 C1 H1 119.4
C6 C1 H1 119.4
C3 C2 C1 120.5(3)
C3 C2 H2 119.8
C1 C2 H2 119.8
C2 C3 C4 119.5(3)
C2 C3 H3 120.3
C4 C3 H3 120.3
C3 C4 C5 120.0(3)
C3 C4 H4 120.0
C5 C4 H4 120.0
C6 C5 C4 121.2(3)
C6 C5 H5 119.4
C4 C5 H5 119.4
C5 C6 C1 117.7(3)
C5 C6 C7 120.8(3)
C1 C6 C7 121.5(3)
C6 C7 C8 116.8(2)
C6 C7 H7A 108.1
C8 C7 H7A 108.1
C6 C7 H7B 108.1
C8 C7 H7B 108.1
H7A C7 H7B 107.3
O1 C8 C9 110.5(2)
O1 C8 C7 109.1(2)
C9 C8 C7 113.2(3)
O1 C8 C12 113.1(2)
C9 C8 C12 102.9(2)
C7 C8 C12 108.1(2)
C10 C9 C8 103.7(2)
C10 C9 H9A 111.0
C8 C9 H9A 111.0
C10 C9 H9B 111.0
C8 C9 H9B 111.0
H9A C9 H9B 109.0
C9 C10 C11 105.5(2)
C9 C10 H10A 110.6
C11 C10 H10A 110.6
C9 C10 H10B 110.6
C11 C10 H10B 110.6
H10A C10 H10B 108.8
C19 C11 C12 128.3(3)
C19 C11 C10 123.5(3)
C12 C11 C10 108.3(2)
C11 C12 C13 112.3(2)
C11 C12 C8 101.7(2)
C13 C12 C8 113.6(2)
C11 C12 H12 109.6
C13 C12 H12 109.6
C8 C12 H12 109.6
C14 C13 C12 115.1(2)
C14 C13 H13A 108.5
C12 C13 H13A 108.5
C14 C13 H13B 108.5
C12 C13 H13B 108.5
H13A C13 H13B 107.5
C15 C14 C13 116.9(3)
C15 C14 H14A 108.1
C13 C14 H14A 108.1
C15 C14 H14B 108.1
C13 C14 H14B 108.1
H14A C14 H14B 107.3
C16 C15 C14 118.3(3)
C16 C15 H15A 107.7
C14 C15 H15A 107.7
C16 C15 H15B 107.7
C14 C15 H15B 107.7
H15A C15 H15B 107.1
C15 C16 C17 116.6(3)
C15 C16 H16A 108.1
C17 C16 H16A 108.1
C15 C16 H16B 108.1
C17 C16 H16B 108.1
H16A C16 H16B 107.3
C16 C17 C18 115.8(3)
C16 C17 H17A 108.3
C18 C17 H17A 108.3
C16 C17 H17B 108.3
C18 C17 H17B 108.3
H17A C17 H17B 107.4
C19 C18 C17 111.8(3)
C19 C18 H18A 109.3
C17 C18 H18A 109.3
C19 C18 H18B 109.3
C17 C18 H18B 109.3
H18A C18 H18B 107.9
C11 C19 C18 125.8(3)
C11 C19 H19 117.1
C18 C19 H19 117.1

loop_
_geom_bond_atom_site_label_1
_geom_bond_atom_site_label_2
_geom_bond_distance
O1 C8 1.419(3)
O1 H1O 0.79(2)
O1 H2O 0.84(3)
C1 C2 1.382(5)
C1 C6 1.395(4)
C1 H1 0.95
C2 C3 1.376(5)
C2 H2 0.95
C3 C4 1.379(5)
C3 H3 0.95
C4 C5 1.393(5)
C4 H4 0.95
C5 C6 1.385(4)
C5 H5 0.95
C6 C7 1.521(4)
C7 C8 1.534(4)
C7 H7A 0.99
C7 H7B 0.99
C8 C9 1.523(4)
C8 C12 1.552(4)
C9 C10 1.522(4)
C9 H9A 0.99
C9 H9B 0.99
C10 C11 1.526(5)
C10 H10A 0.99
C10 H10B 0.99
C11 C19 1.323(4)
C11 C12 1.505(4)
C12 C13 1.542(4)
C12 H12 1.0
C13 C14 1.540(4)
C13 H13A 0.99
C13 H13B 0.99
C14 C15 1.532(5)
C14 H14A 0.99
C14 H14B 0.99
C15 C16 1.513(5)
C15 H15A 0.99
C15 H15B 0.99
C16 C17 1.522(5)
C16 H16A 0.99
C16 H16B 0.99
C17 C18 1.543(5)
C17 H17A 0.99
C17 H17B 0.99
C18 C19 1.503(5)
C18 H18A 0.99
C18 H18B 0.99
C19 H19 0.95
